data_4114586
loop_
_publ_author_name
'Hideo Kondo'
'Kouki Matsubara'
'Hideo Nagashima'

_publ_section_title
;
 Novel Coordinatively Unsaturated Bimetallic Complexes,
 [(\h5-C5Me5)Ru(\m2-iPrNC(Me)NiPr)Ru(\h5-C5Me5)]+: A Bridging Amidinate
 Ligand Perpendicular to the Metal-Metal Axis Effectively Stabilizes the
 Highly Reactive Cationic Diruthenium Species
;
_journal_name_full 'Journal of the American Chemical Society'
_journal_page_first 534
_journal_page_last 535
_journal_paper_doi 10.1021/ja016899h
_journal_volume 124
_journal_year 2002
_chemical_formula_sum 'C28 H47 F6 N2 P Ru2'
_chemical_formula_weight 758.79
_chemical_name_systematic
; 
 ? 
;
_space_group_IT_number 15
_symmetry_cell_setting monoclinic
_symmetry_space_group_name_Hall '-C 2yc'
_symmetry_space_group_name_H-M 'C 1 2/c 1'
_atom_sites_solution_hydrogens geom
_atom_sites_solution_primary direct
_atom_sites_solution_secondary difmap
_audit_creation_method SHELXL-97
_cell_angle_alpha 90.00
_cell_angle_beta 110.9710(10)
_cell_angle_gamma 90.00
_cell_formula_units_Z 8
_cell_length_a 31.5792(15)
_cell_length_b 15.1007(5)
_cell_length_c 14.4272(7)
_cell_measurement_reflns_used 22097
_cell_measurement_temperature 223(2)
_cell_measurement_theta_max 27.5
_cell_measurement_theta_min 1.5
_cell_volume 6424.2(5)
_computing_cell_refinement 'MSC/RAXIS-RAPID Diffractometer Control'
_computing_data_collection 'MSC/RAXIS-RAPID Diffractometer Control'
_computing_data_reduction
;
teXsan for Windows version 1.06 (MSC, 1997-1999)
;
_computing_molecular_graphics
;
ORTEP-III for Windows version 1.0.4 (Farruga, 1998)
;
_computing_publication_material 'SHELXL-97 (Sheldrick, 1997)'
_computing_structure_refinement 'SHELXL-97 (Sheldrick, 1997)'
_computing_structure_solution
;
SIR92 (Altomare, et. al. 1994)
;
_diffrn_ambient_temperature 223(2)
_diffrn_measured_fraction_theta_full 0.000
_diffrn_measured_fraction_theta_max 0.995
_diffrn_measurement_device 'Rigaku RAXIS-RAPID'
_diffrn_radiation_detector 'Imaging Plate'
_diffrn_radiation_monochromator graphite
_diffrn_radiation_source 'Rigaku rotating anode'
_diffrn_radiation_type 'Mo K\a'
_diffrn_radiation_wavelength 0.71069
_diffrn_reflns_av_R_equivalents 0.0000
_diffrn_reflns_av_sigmaI/netI 0.0445
_diffrn_reflns_limit_h_max 40
_diffrn_reflns_limit_h_min 0
_diffrn_reflns_limit_k_max 19
_diffrn_reflns_limit_k_min 0
_diffrn_reflns_limit_l_max 17
_diffrn_reflns_limit_l_min -18
_diffrn_reflns_number 7345
_diffrn_reflns_theta_full 0.50
_diffrn_reflns_theta_max 27.48
_diffrn_reflns_theta_min 1.51
_diffrn_standards_decay_% 0.00
_diffrn_standards_interval_count 0
_diffrn_standards_number 0
_exptl_absorpt_coefficient_mu 1.045
_exptl_absorpt_correction_T_max 1.164
_exptl_absorpt_correction_T_min 0.758
_exptl_absorpt_correction_type empirical
_exptl_crystal_colour dark_purple
_exptl_crystal_density_diffrn 1.569
_exptl_crystal_description platelet
_exptl_crystal_F_000 3088.00
_exptl_crystal_size_max 0.25
_exptl_crystal_size_mid 0.20
_exptl_crystal_size_min 0.07
_refine_diff_density_max 0.552
_refine_diff_density_min -0.818
_refine_diff_density_rms 0.112
_refine_ls_extinction_method none
_refine_ls_goodness_of_fit_ref 1.036
_refine_ls_hydrogen_treatment mixed
_refine_ls_matrix_type full
_refine_ls_number_parameters 352
_refine_ls_number_reflns 7345
_refine_ls_number_restraints 0
_refine_ls_restrained_S_all 1.036
_refine_ls_R_factor_all 0.0579
_refine_ls_R_factor_gt 0.0400
_refine_ls_shift/su_max 0.002
_refine_ls_shift/su_mean 0.000
_refine_ls_structure_factor_coef Fsqd
_refine_ls_weighting_details 'calc w=1/[\s^2^(Fo^2^)+(0.0532P)^2^+9.7023P] where P=(Fo^2^+2Fc^2^)/3'
_refine_ls_weighting_scheme calc
_refine_ls_wR_factor_gt 0.0949
_refine_ls_wR_factor_ref 0.1039
_reflns_number_gt 5647
_reflns_number_total 7345
_reflns_threshold_expression >2sigma(I)
_cod_data_source_file ja016899h_s2_1.cif
_cod_data_source_block 2a
_cod_original_sg_symbol_H-M 'C 2/c '
_cod_database_code 4114586

loop_
_symmetry_equiv_pos_as_xyz
'x, y, z'
'-x, y, -z+1/2'
'x+1/2, y+1/2, z'
'-x+1/2, y+1/2, -z+1/2'
'-x, -y, -z'
'x, -y, z-1/2'
'-x+1/2, -y+1/2, -z'
'x+1/2, -y+1/2, z-1/2'

loop_
_atom_site_label
_atom_site_type_symbol
_atom_site_fract_x
_atom_site_fract_y
_atom_site_fract_z
_atom_site_U_iso_or_equiv
_atom_site_adp_type
_atom_site_occupancy
_atom_site_symmetry_multiplicity
_atom_site_calc_flag
_atom_site_refinement_flags
Ru1 Ru 0.588717(9) 0.204026(19) 0.06624(2) 0.02574(8) Uani 1 1 d .
Ru2 Ru 0.641742(10) 0.341479(19) 0.19784(2) 0.02897(9) Uani 1 1 d .
P1 P 0.82467(6) 0.32134(11) 0.27486(13) 0.0688(4) Uani 1 1 d .
F1 F 0.77026(16) 0.3252(4) 0.2282(4) 0.1293(18) Uani 1 1 d .
F2 F 0.82346(15) 0.4110(3) 0.3263(4) 0.1239(18) Uani 1 1 d .
F3 F 0.82062(19) 0.2669(4) 0.3619(4) 0.1337(19) Uani 1 1 d .
F4 F 0.8296(3) 0.3707(5) 0.1840(5) 0.178(3) Uani 1 1 d .
F5 F 0.8239(3) 0.2336(4) 0.2170(5) 0.182(3) Uani 1 1 d .
F6 F 0.87687(18) 0.3170(4) 0.3220(6) 0.159(2) Uani 1 1 d .
N1 N 0.64971(10) 0.2050(2) 0.1880(2) 0.0292(6) Uani 1 1 d .
N2 N 0.63793(11) 0.2928(2) 0.0597(2) 0.0304(6) Uani 1 1 d .
C1 C 0.66192(12) 0.2186(3) 0.1061(3) 0.0314(8) Uani 1 1 d .
C2 C 0.69533(15) 0.1668(3) 0.0770(4) 0.0515(11) Uani 1 1 d .
H2A H 0.6972 0.1911 0.0171 0.077 Uiso 1 1 calc R
H2B H 0.6857 0.1062 0.0660 0.077 Uiso 1 1 calc R
H2C H 0.7245 0.1699 0.1290 0.077 Uiso 1 1 calc R
C3 C 0.66994(15) 0.1334(3) 0.2592(3) 0.0437(10) Uani 1 1 d .
H3 H 0.6675 0.0779 0.2225 0.052 Uiso 1 1 calc R
C4 C 0.71921(18) 0.1509(4) 0.3184(4) 0.0617(14) Uani 1 1 d .
H4A H 0.7358 0.1554 0.2743 0.093 Uiso 1 1 calc R
H4B H 0.7313 0.1032 0.3643 0.093 Uiso 1 1 calc R
H4C H 0.7220 0.2054 0.3545 0.093 Uiso 1 1 calc R
C5 C 0.6435(2) 0.1244(4) 0.3275(4) 0.0649(15) Uani 1 1 d .
H5A H 0.6122 0.1126 0.2889 0.097 Uiso 1 1 calc R
H5B H 0.6457 0.1784 0.3641 0.097 Uiso 1 1 calc R
H5C H 0.6556 0.0764 0.3729 0.097 Uiso 1 1 calc R
C6 C 0.64466(17) 0.3315(3) -0.0282(3) 0.0497(11) Uani 1 1 d .
H6 H 0.6446 0.2836 -0.0742 0.060 Uiso 1 1 calc R
C7 C 0.6899(2) 0.3789(4) 0.0027(5) 0.0768(18) Uani 1 1 d .
H7A H 0.7139 0.3376 0.0345 0.115 Uiso 1 1 calc R
H7B H 0.6904 0.4257 0.0481 0.115 Uiso 1 1 calc R
H7C H 0.6941 0.4032 -0.0549 0.115 Uiso 1 1 calc R
C8 C 0.6063(2) 0.3933(4) -0.0793(4) 0.0715(16) Uani 1 1 d .
H8A H 0.5781 0.3616 -0.0986 0.107 Uiso 1 1 calc R
H8B H 0.6102 0.4176 -0.1372 0.107 Uiso 1 1 calc R
H8C H 0.6060 0.4404 -0.0349 0.107 Uiso 1 1 calc R
C9 C 0.54753(14) 0.0855(3) 0.0615(3) 0.0447(10) Uani 1 1 d .
C10 C 0.56668(13) 0.0838(3) -0.0153(3) 0.0393(9) Uani 1 1 d .
C11 C 0.54904(13) 0.1574(3) -0.0797(3) 0.0386(9) Uani 1 1 d .
C12 C 0.52065(13) 0.2073(3) -0.0416(3) 0.0418(9) Uani 1 1 d .
C13 C 0.52039(14) 0.1624(3) 0.0460(3) 0.0448(10) Uani 1 1 d .
C14 C 0.5536(2) 0.0144(4) 0.1380(4) 0.0787(19) Uani 1 1 d .
H14A H 0.5741 -0.0299 0.1309 0.118 Uiso 1 1 calc R
H14B H 0.5248 -0.0124 0.1289 0.118 Uiso 1 1 calc R
H14C H 0.5659 0.0399 0.2032 0.118 Uiso 1 1 calc R
C15 C 0.59650(17) 0.0128(3) -0.0301(4) 0.0669(16) Uani 1 1 d .
H15A H 0.6036 -0.0289 0.0235 0.100 Uiso 1 1 calc R
H15B H 0.6240 0.0387 -0.0315 0.100 Uiso 1 1 calc R
H15C H 0.5811 -0.0170 -0.0918 0.100 Uiso 1 1 calc R
C16 C 0.55926(19) 0.1754(4) -0.1715(3) 0.0627(14) Uani 1 1 d .
H16A H 0.5796 0.1309 -0.1787 0.094 Uiso 1 1 calc R
H16B H 0.5731 0.2326 -0.1664 0.094 Uiso 1 1 calc R
H16C H 0.5316 0.1742 -0.2283 0.094 Uiso 1 1 calc R
C17 C 0.49167(18) 0.2858(4) -0.0877(4) 0.0687(16) Uani 1 1 d .
H17A H 0.4760 0.3054 -0.0453 0.103 Uiso 1 1 calc R
H17B H 0.4700 0.2694 -0.1512 0.103 Uiso 1 1 calc R
H17C H 0.5105 0.3328 -0.0960 0.103 Uiso 1 1 calc R
C18 C 0.4921(2) 0.1899(5) 0.1053(5) 0.080(2) Uani 1 1 d .
H18A H 0.4770 0.2446 0.0797 0.120 Uiso 1 1 calc R
H18B H 0.5113 0.1976 0.1735 0.120 Uiso 1 1 calc R
H18C H 0.4699 0.1449 0.1007 0.120 Uiso 1 1 calc R
C19 C 0.61324(16) 0.3862(3) 0.3023(4) 0.0484(11) Uani 1 1 d .
C20 C 0.59534(18) 0.4373(3) 0.2156(4) 0.0569(13) Uani 1 1 d .
C21 C 0.6292(2) 0.4847(3) 0.2007(4) 0.0575(13) Uani 1 1 d .
C22 C 0.66961(17) 0.4622(3) 0.2743(4) 0.0583(15) Uani 1 1 d .
C23 C 0.66031(16) 0.3998(3) 0.3427(3) 0.0516(12) Uani 1 1 d .
C24 C 0.5851(3) 0.3341(5) 0.3480(6) 0.103(3) Uani 1 1 d .
H24A H 0.5539 0.3361 0.3051 0.154 Uiso 1 1 calc R
H24B H 0.5883 0.3593 0.4112 0.154 Uiso 1 1 calc R
H24C H 0.5953 0.2737 0.3569 0.154 Uiso 1 1 calc R
C25 C 0.5453(2) 0.4462(5) 0.1516(6) 0.111(3) Uani 1 1 d .
H25A H 0.5278 0.4066 0.1757 0.167 Uiso 1 1 calc R
H25B H 0.5410 0.4315 0.0841 0.167 Uiso 1 1 calc R
H25C H 0.5356 0.5060 0.1548 0.167 Uiso 1 1 calc R
C26 C 0.6222(4) 0.5557(4) 0.1212(6) 0.132(4) Uani 1 1 d .
H26A H 0.6511 0.5794 0.1255 0.198 Uiso 1 1 calc R
H26B H 0.6037 0.6024 0.1314 0.198 Uiso 1 1 calc R
H26C H 0.6074 0.5301 0.0568 0.198 Uiso 1 1 calc R
C27 C 0.7154(2) 0.4965(5) 0.2847(7) 0.126(4) Uani 1 1 d .
H27A H 0.7378 0.4707 0.3423 0.189 Uiso 1 1 calc R
H27B H 0.7158 0.5598 0.2918 0.189 Uiso 1 1 calc R
H27C H 0.7220 0.4811 0.2268 0.189 Uiso 1 1 calc R
C28 C 0.6936(3) 0.3662(5) 0.4377(4) 0.111(3) Uani 1 1 d .
H28A H 0.7234 0.3861 0.4448 0.167 Uiso 1 1 calc R
H28B H 0.6929 0.3026 0.4376 0.167 Uiso 1 1 calc R
H28C H 0.6858 0.3881 0.4921 0.167 Uiso 1 1 calc R

loop_
_atom_site_aniso_label
_atom_site_aniso_U_11
_atom_site_aniso_U_22
_atom_site_aniso_U_33
_atom_site_aniso_U_23
_atom_site_aniso_U_13
_atom_site_aniso_U_12
Ru1 0.02680(14) 0.02803(15) 0.02142(13) -0.00254(11) 0.00745(10) 0.00015(11)
Ru2 0.03612(16) 0.02562(15) 0.02878(15) -0.00557(11) 0.01602(12) -0.00680(12)
P1 0.0791(10) 0.0599(9) 0.0769(10) -0.0130(8) 0.0395(9) -0.0131(8)
F1 0.088(3) 0.133(4) 0.141(4) -0.040(3) 0.009(3) -0.020(3)
F2 0.102(3) 0.087(3) 0.165(5) -0.055(3) 0.027(3) -0.014(2)
F3 0.144(5) 0.163(5) 0.110(4) 0.029(4) 0.066(3) -0.010(4)
F4 0.234(7) 0.177(6) 0.158(5) 0.062(5) 0.116(6) 0.006(5)
F5 0.306(9) 0.106(4) 0.174(6) -0.063(4) 0.137(6) -0.013(5)
F6 0.080(3) 0.186(6) 0.217(7) 0.015(5) 0.062(4) 0.020(4)
N1 0.0307(15) 0.0310(16) 0.0229(14) -0.0006(12) 0.0061(12) -0.0007(12)
N2 0.0414(17) 0.0285(15) 0.0254(14) 0.0000(12) 0.0168(13) -0.0038(13)
C1 0.0287(18) 0.0346(19) 0.0291(17) -0.0064(15) 0.0084(14) -0.0021(15)
C2 0.038(2) 0.064(3) 0.055(3) -0.007(2) 0.021(2) 0.008(2)
C3 0.052(3) 0.032(2) 0.035(2) 0.0077(17) 0.0016(19) 0.0006(18)
C4 0.054(3) 0.066(3) 0.047(3) 0.011(2) -0.004(2) 0.010(2)
C5 0.077(4) 0.068(3) 0.043(3) 0.020(3) 0.013(3) -0.014(3)
C6 0.070(3) 0.053(3) 0.036(2) 0.007(2) 0.030(2) -0.012(2)
C7 0.093(4) 0.085(4) 0.067(4) 0.009(3) 0.047(3) -0.033(4)
C8 0.107(5) 0.058(3) 0.052(3) 0.029(3) 0.031(3) 0.009(3)
C9 0.039(2) 0.041(2) 0.046(2) -0.0082(19) 0.0063(19) -0.0146(18)
C10 0.0323(19) 0.040(2) 0.039(2) -0.0173(18) 0.0041(17) -0.0014(16)
C11 0.0260(18) 0.054(2) 0.0290(19) -0.0151(18) 0.0015(15) 0.0016(17)
C12 0.0308(19) 0.049(2) 0.036(2) -0.0121(19) 0.0007(16) 0.0040(18)
C13 0.030(2) 0.058(3) 0.046(2) -0.023(2) 0.0125(18) -0.0144(19)
C14 0.098(5) 0.061(3) 0.063(3) 0.004(3) 0.011(3) -0.049(3)
C15 0.055(3) 0.048(3) 0.083(4) -0.033(3) 0.007(3) 0.005(2)
C16 0.065(3) 0.093(4) 0.028(2) -0.012(2) 0.013(2) -0.002(3)
C17 0.048(3) 0.071(4) 0.069(4) -0.009(3) -0.001(3) 0.020(3)
C18 0.062(3) 0.105(5) 0.093(5) -0.058(4) 0.052(3) -0.031(3)
C19 0.054(3) 0.045(2) 0.059(3) -0.023(2) 0.036(2) -0.016(2)
C20 0.060(3) 0.047(3) 0.063(3) -0.020(2) 0.020(3) 0.009(2)
C21 0.080(4) 0.037(2) 0.060(3) -0.010(2) 0.031(3) 0.006(2)
C22 0.058(3) 0.041(2) 0.093(4) -0.041(3) 0.048(3) -0.026(2)
C23 0.055(3) 0.054(3) 0.037(2) -0.027(2) 0.006(2) 0.004(2)
C24 0.132(6) 0.092(5) 0.141(7) -0.046(5) 0.118(6) -0.048(5)
C25 0.072(4) 0.100(6) 0.138(7) -0.037(5) 0.007(4) 0.036(4)
C26 0.277(12) 0.034(3) 0.119(7) 0.016(4) 0.111(8) 0.026(5)
C27 0.089(5) 0.116(6) 0.217(10) -0.115(7) 0.107(6) -0.074(5)
C28 0.129(6) 0.110(6) 0.050(3) -0.046(4) -0.023(4) 0.042(5)

loop_
_atom_type_symbol
_atom_type_description
_atom_type_scat_dispersion_real
_atom_type_scat_dispersion_imag
_atom_type_scat_source
C C 0.0033 0.0016 'International Tables Vol C Tables 4.2.6.8 and 6.1.1.4'
H H 0.0000 0.0000 'International Tables Vol C Tables 4.2.6.8 and 6.1.1.4'
N N 0.0061 0.0033 'International Tables Vol C Tables 4.2.6.8 and 6.1.1.4'
P P 0.1023 0.0942 'International Tables Vol C Tables 4.2.6.8 and 6.1.1.4'
F F 0.0171 0.0103 'International Tables Vol C Tables 4.2.6.8 and 6.1.1.4'
Ru Ru -1.2594 0.8363 'International Tables Vol C Tables 4.2.6.8 and 6.1.1.4'

loop_
_geom_angle_atom_site_label_1
_geom_angle_atom_site_label_2
_geom_angle_atom_site_label_3
_geom_angle
N2 Ru1 N1 63.58(12)
N2 Ru1 C10 128.53(14)
N1 Ru1 C10 119.22(14)
N2 Ru1 C11 110.50(15)
N1 Ru1 C11 149.83(13)
C10 Ru1 C11 38.89(16)
N2 Ru1 C12 121.38(15)
N1 Ru1 C12 170.57(14)
C10 Ru1 C12 65.07(16)
C11 Ru1 C12 38.62(15)
N2 Ru1 C13 154.97(16)
N1 Ru1 C13 133.58(15)
C10 Ru1 C13 64.35(16)
C11 Ru1 C13 64.45(16)
C12 Ru1 C13 38.84(18)
N2 Ru1 C1 37.77(13)
N1 Ru1 C1 37.64(12)
C10 Ru1 C1 109.60(14)
C11 Ru1 C1 118.86(14)
C12 Ru1 C1 151.11(16)
C13 Ru1 C1 167.08(17)
N2 Ru1 C9 165.06(15)
N1 Ru1 C9 112.86(14)
C10 Ru1 C9 38.73(16)
C11 Ru1 C9 64.61(17)
C12 Ru1 C9 64.56(17)
C13 Ru1 C9 37.78(17)
C1 Ru1 C9 130.42(16)
N2 Ru1 Ru2 45.90(8)
N1 Ru1 Ru2 45.91(8)
C10 Ru1 Ru2 164.46(11)
C11 Ru1 Ru2 150.78(13)
C12 Ru1 Ru2 130.37(11)
C13 Ru1 Ru2 127.53(11)
C1 Ru1 Ru2 56.48(10)
C9 Ru1 Ru2 142.94(12)
N2 Ru2 N1 63.51(11)
N2 Ru2 C19 153.59(16)
N1 Ru2 C19 117.02(16)
N2 Ru2 C20 123.01(17)
N1 Ru2 C20 141.32(17)
C19 Ru2 C20 38.5(2)
N2 Ru2 C23 167.52(16)
N1 Ru2 C23 118.30(16)
C19 Ru2 C23 38.39(18)
C20 Ru2 C23 64.28(19)
N2 Ru2 C22 131.47(17)
N1 Ru2 C22 146.65(19)
C19 Ru2 C22 64.26(17)
C20 Ru2 C22 62.41(19)
C23 Ru2 C22 39.9(2)
N2 Ru2 C21 114.50(16)
N1 Ru2 C21 176.43(17)
C19 Ru2 C21 63.26(19)
C20 Ru2 C21 36.7(2)
C23 Ru2 C21 64.3(2)
C22 Ru2 C21 36.9(2)
N2 Ru2 C1 33.74(12)
N1 Ru2 C1 33.70(12)
C19 Ru2 C1 150.21(16)
C20 Ru2 C1 152.14(16)
C23 Ru2 C1 142.19(16)
C22 Ru2 C1 140.28(14)
C21 Ru2 C1 145.45(16)
N2 Ru2 Ru1 45.69(8)
N1 Ru2 Ru1 46.00(8)
C19 Ru2 Ru1 113.53(12)
C20 Ru2 Ru1 107.59(14)
C23 Ru2 Ru1 145.28(15)
C22 Ru2 Ru1 167.33(17)
C21 Ru2 Ru1 130.44(15)
C1 Ru2 Ru1 46.98(8)
F3 P1 F6 90.3(4)
F3 P1 F2 93.0(3)
F6 P1 F2 91.8(3)
F3 P1 F5 89.6(4)
F6 P1 F5 90.6(4)
F2 P1 F5 176.5(4)
F3 P1 F4 176.3(4)
F6 P1 F4 88.8(4)
F2 P1 F4 90.7(4)
F5 P1 F4 86.8(4)
F3 P1 F1 88.4(3)
F6 P1 F1 178.7(4)
F2 P1 F1 87.9(3)
F5 P1 F1 89.8(4)
F4 P1 F1 92.5(4)
C1 N1 C3 121.4(3)
C1 N1 Ru2 89.4(2)
C3 N1 Ru2 135.3(3)
C1 N1 Ru1 74.8(2)
C3 N1 Ru1 128.4(3)
Ru2 N1 Ru1 88.10(12)
C1 N2 C6 120.9(3)
C1 N2 Ru1 75.2(2)
C6 N2 Ru1 129.2(3)
C1 N2 Ru2 89.3(2)
C6 N2 Ru2 134.6(3)
Ru1 N2 Ru2 88.41(11)
N1 C1 N2 105.2(3)
N1 C1 C2 127.3(4)
N2 C1 C2 127.4(4)
N1 C1 Ru1 67.52(19)
N2 C1 Ru1 67.01(19)
C2 C1 Ru1 131.5(3)
N1 C1 Ru2 56.95(18)
N2 C1 Ru2 56.93(18)
C2 C1 Ru2 152.0(3)
Ru1 C1 Ru2 76.53(11)
N1 C3 C4 111.7(4)
N1 C3 C5 108.6(4)
C4 C3 C5 110.3(4)
N2 C6 C8 109.2(4)
N2 C6 C7 110.1(4)
C8 C6 C7 111.2(5)
C13 C9 C10 106.9(4)
C13 C9 C14 127.9(5)
C10 C9 C14 125.0(5)
C13 C9 Ru1 69.8(2)
C10 C9 Ru1 68.4(2)
C14 C9 Ru1 129.8(3)
C11 C10 C9 108.2(4)
C11 C10 C15 125.9(4)
C9 C10 C15 125.7(5)
C11 C10 Ru1 70.8(2)
C9 C10 Ru1 72.9(2)
C15 C10 Ru1 126.2(3)
C12 C11 C10 108.3(4)
C12 C11 C16 127.6(4)
C10 C11 C16 124.0(4)
C12 C11 Ru1 71.1(2)
C10 C11 Ru1 70.3(2)
C16 C11 Ru1 125.0(3)
C11 C12 C13 107.0(4)
C11 C12 C17 128.1(5)
C13 C12 C17 124.6(4)
C11 C12 Ru1 70.3(2)
C13 C12 Ru1 70.9(2)
C17 C12 Ru1 129.1(3)
C9 C13 C12 109.4(4)
C9 C13 C18 126.0(5)
C12 C13 C18 124.3(5)
C9 C13 Ru1 72.5(2)
C12 C13 Ru1 70.3(2)
C18 C13 Ru1 127.7(3)
C23 C19 C20 108.5(4)
C23 C19 C24 126.7(6)
C20 C19 C24 124.4(6)
C23 C19 Ru2 71.7(2)
C20 C19 Ru2 71.4(3)
C24 C19 Ru2 127.7(4)
C21 C20 C19 109.9(5)
C21 C20 C25 124.0(6)
C19 C20 C25 125.9(6)
C21 C20 Ru2 74.2(3)
C19 C20 Ru2 70.1(3)
C25 C20 Ru2 126.4(4)
C20 C21 C22 108.0(5)
C20 C21 C26 125.1(6)
C22 C21 C26 126.7(6)
C20 C21 Ru2 69.1(3)
C22 C21 Ru2 69.5(3)
C26 C21 Ru2 130.9(4)
C21 C22 C23 108.9(4)
C21 C22 C27 126.0(6)
C23 C22 C27 125.1(6)
C21 C22 Ru2 73.6(3)
C23 C22 Ru2 69.9(2)
C27 C22 Ru2 123.4(3)
C19 C23 C22 104.6(4)
C19 C23 C28 128.7(6)
C22 C23 C28 126.5(6)
C19 C23 Ru2 69.9(2)
C22 C23 Ru2 70.1(2)
C28 C23 Ru2 127.9(4)

loop_
_geom_bond_atom_site_label_1
_geom_bond_atom_site_label_2
_geom_bond_distance
Ru1 N2 2.080(3)
Ru1 N1 2.091(3)
Ru1 C10 2.140(4)
Ru1 C11 2.147(4)
Ru1 C12 2.156(4)
Ru1 C13 2.165(4)
Ru1 C1 2.184(4)
Ru1 C9 2.200(4)
Ru1 Ru2 2.9053(4)
Ru2 N2 2.087(3)
Ru2 N1 2.088(3)
Ru2 C19 2.123(4)
Ru2 C20 2.139(5)
Ru2 C23 2.147(4)
Ru2 C22 2.150(4)
Ru2 C21 2.202(5)
Ru2 C1 2.491(4)
P1 F3 1.543(5)
P1 F6 1.543(6)
P1 F2 1.551(4)
P1 F5 1.560(5)
P1 F4 1.564(5)
P1 F1 1.606(5)
N1 C1 1.382(5)
N1 C3 1.470(5)
N2 C1 1.384(5)
N2 C6 1.480(5)
C1 C2 1.490(5)
C3 C4 1.507(6)
C3 C5 1.510(7)
C6 C8 1.497(7)
C6 C7 1.515(7)
C9 C13 1.413(6)
C9 C10 1.440(6)
C9 C14 1.502(7)
C10 C11 1.427(6)
C10 C15 1.491(6)
C11 C12 1.423(5)
C11 C16 1.496(6)
C12 C13 1.437(7)
C12 C17 1.500(7)
C13 C18 1.500(6)
C19 C23 1.404(6)
C19 C20 1.405(7)
C19 C24 1.503(7)
C20 C21 1.367(7)
C20 C25 1.524(8)
C21 C22 1.379(8)
C21 C26 1.526(8)
C22 C23 1.468(7)
C22 C27 1.491(6)
C23 C28 1.487(8)

loop_
_geom_torsion_atom_site_label_1
_geom_torsion_atom_site_label_2
_geom_torsion_atom_site_label_3
_geom_torsion_atom_site_label_4
_geom_torsion
N1 Ru1 Ru2 N2 94.37(17)
C10 Ru1 Ru2 N2 75.7(5)
C11 Ru1 Ru2 N2 -42.8(2)
C12 Ru1 Ru2 N2 -97.3(2)
C13 Ru1 Ru2 N2 -147.8(2)
C1 Ru1 Ru2 N2 47.27(17)
C9 Ru1 Ru2 N2 161.7(2)
N2 Ru1 Ru2 N1 -94.37(17)
C10 Ru1 Ru2 N1 -18.7(5)
C11 Ru1 Ru2 N1 -137.2(2)
C12 Ru1 Ru2 N1 168.3(2)
C13 Ru1 Ru2 N1 117.8(2)
C1 Ru1 Ru2 N1 -47.10(16)
C9 Ru1 Ru2 N1 67.3(2)
N2 Ru1 Ru2 C19 160.1(2)
N1 Ru1 Ru2 C19 -105.6(2)
C10 Ru1 Ru2 C19 -124.2(5)
C11 Ru1 Ru2 C19 117.2(3)
C12 Ru1 Ru2 C19 62.7(2)
C13 Ru1 Ru2 C19 12.2(2)
C1 Ru1 Ru2 C19 -152.7(2)
C9 Ru1 Ru2 C19 -38.2(3)
N2 Ru1 Ru2 C20 119.3(2)
N1 Ru1 Ru2 C20 -146.3(2)
C10 Ru1 Ru2 C20 -165.0(5)
C11 Ru1 Ru2 C20 76.5(3)
C12 Ru1 Ru2 C20 22.0(2)
C13 Ru1 Ru2 C20 -28.5(2)
C1 Ru1 Ru2 C20 166.6(2)
C9 Ru1 Ru2 C20 -79.0(3)
N2 Ru1 Ru2 C23 -170.7(3)
N1 Ru1 Ru2 C23 -76.3(3)
C10 Ru1 Ru2 C23 -95.0(5)
C11 Ru1 Ru2 C23 146.5(3)
C12 Ru1 Ru2 C23 92.0(3)
C13 Ru1 Ru2 C23 41.5(3)
C1 Ru1 Ru2 C23 -123.4(3)
C9 Ru1 Ru2 C23 -9.0(3)
N2 Ru1 Ru2 C22 82.9(6)
N1 Ru1 Ru2 C22 177.3(6)
C10 Ru1 Ru2 C22 158.6(7)
C11 Ru1 Ru2 C22 40.1(6)
C12 Ru1 Ru2 C22 -14.4(6)
C13 Ru1 Ru2 C22 -64.9(6)
C1 Ru1 Ru2 C22 130.2(6)
C9 Ru1 Ru2 C22 -115.4(6)
N2 Ru1 Ru2 C21 85.9(2)
N1 Ru1 Ru2 C21 -179.7(2)
C10 Ru1 Ru2 C21 161.6(5)
C11 Ru1 Ru2 C21 43.1(3)
C12 Ru1 Ru2 C21 -11.4(2)
C13 Ru1 Ru2 C21 -61.9(3)
C1 Ru1 Ru2 C21 133.2(2)
C9 Ru1 Ru2 C21 -112.4(3)
N2 Ru1 Ru2 C1 -47.27(17)
N1 Ru1 Ru2 C1 47.10(16)
C10 Ru1 Ru2 C1 28.4(5)
C11 Ru1 Ru2 C1 -90.1(2)
C12 Ru1 Ru2 C1 -144.6(2)
C13 Ru1 Ru2 C1 164.9(2)
C9 Ru1 Ru2 C1 114.4(2)
N2 Ru2 N1 C1 22.0(2)
C19 Ru2 N1 C1 172.4(2)
C20 Ru2 N1 C1 132.6(3)
C23 Ru2 N1 C1 -144.1(2)
C22 Ru2 N1 C1 -104.1(3)
C21 Ru2 N1 C1 79(3)
Ru1 Ru2 N1 C1 74.85(19)
N2 Ru2 N1 C3 158.9(4)
C19 Ru2 N1 C3 -50.7(4)
C20 Ru2 N1 C3 -90.5(4)
C23 Ru2 N1 C3 -7.2(4)
C22 Ru2 N1 C3 32.8(5)
C21 Ru2 N1 C3 -144(3)
C1 Ru2 N1 C3 136.9(5)
Ru1 Ru2 N1 C3 -148.2(4)
N2 Ru2 N1 Ru1 -52.86(11)
C19 Ru2 N1 Ru1 97.50(17)
C20 Ru2 N1 Ru1 57.7(3)
C23 Ru2 N1 Ru1 141.06(16)
C22 Ru2 N1 Ru1 -178.9(2)
C21 Ru2 N1 Ru1 4(3)
C1 Ru2 N1 Ru1 -74.85(19)
N2 Ru1 N1 C1 -36.8(2)
C10 Ru1 N1 C1 84.5(2)
C11 Ru1 N1 C1 48.9(4)
C12 Ru1 N1 C1 -160.6(9)
C13 Ru1 N1 C1 165.7(2)
C9 Ru1 N1 C1 127.3(2)
Ru2 Ru1 N1 C1 -89.8(2)
N2 Ru1 N1 C3 -155.1(4)
C10 Ru1 N1 C3 -33.8(4)
C11 Ru1 N1 C3 -69.5(5)
C12 Ru1 N1 C3 81.0(10)
C13 Ru1 N1 C3 47.4(4)
C1 Ru1 N1 C3 -118.3(4)
C9 Ru1 N1 C3 8.9(4)
Ru2 Ru1 N1 C3 151.8(4)
N2 Ru1 N1 Ru2 53.09(11)
C10 Ru1 N1 Ru2 174.36(14)
C11 Ru1 N1 Ru2 138.7(3)
C12 Ru1 N1 Ru2 -70.8(9)
C13 Ru1 N1 Ru2 -104.4(2)
C1 Ru1 N1 Ru2 89.8(2)
C9 Ru1 N1 Ru2 -142.89(14)
N1 Ru1 N2 C1 36.64(19)
C10 Ru1 N2 C1 -70.9(3)
C11 Ru1 N2 C1 -111.0(2)
C12 Ru1 N2 C1 -152.5(2)
C13 Ru1 N2 C1 175.7(3)
C9 Ru1 N2 C1 -43.0(6)
Ru2 Ru1 N2 C1 89.7(2)
N1 Ru1 N2 C6 154.7(4)
C10 Ru1 N2 C6 47.2(4)
C11 Ru1 N2 C6 7.0(4)
C12 Ru1 N2 C6 -34.5(4)
C13 Ru1 N2 C6 -66.2(5)
C1 Ru1 N2 C6 118.1(4)
C9 Ru1 N2 C6 75.0(7)
Ru2 Ru1 N2 C6 -152.2(4)
N1 Ru1 N2 Ru2 -53.09(12)
C10 Ru1 N2 Ru2 -160.62(15)
C11 Ru1 N2 Ru2 159.24(13)
C12 Ru1 N2 Ru2 117.74(15)
C13 Ru1 N2 Ru2 86.0(3)
C1 Ru1 N2 Ru2 -89.7(2)
C9 Ru1 N2 Ru2 -132.7(5)
N1 Ru2 N2 C1 -22.0(2)
C19 Ru2 N2 C1 -119.9(4)
C20 Ru2 N2 C1 -157.7(3)
C23 Ru2 N2 C1 79.5(8)
C22 Ru2 N2 C1 121.7(3)
C21 Ru2 N2 C1 161.3(2)
Ru1 Ru2 N2 C1 -75.2(2)
N1 Ru2 N2 C6 -157.2(4)
C19 Ru2 N2 C6 104.9(5)
C20 Ru2 N2 C6 67.0(4)
C23 Ru2 N2 C6 -55.7(9)
C22 Ru2 N2 C6 -13.6(5)
C21 Ru2 N2 C6 26.1(4)
C1 Ru2 N2 C6 -135.3(5)
Ru1 Ru2 N2 C6 149.5(4)
N1 Ru2 N2 Ru1 53.26(11)
C19 Ru2 N2 Ru1 -44.7(4)
C20 Ru2 N2 Ru1 -82.5(2)
C23 Ru2 N2 Ru1 154.8(7)
C22 Ru2 N2 Ru1 -163.1(2)
C21 Ru2 N2 Ru1 -123.46(18)
C1 Ru2 N2 Ru1 75.2(2)
C3 N1 C1 N2 -177.3(3)
Ru2 N1 C1 N2 -31.6(3)
Ru1 N1 C1 N2 56.6(2)
C3 N1 C1 C2 0.2(6)
Ru2 N1 C1 C2 145.9(4)
Ru1 N1 C1 C2 -125.9(4)
C3 N1 C1 Ru1 126.1(3)
Ru2 N1 C1 Ru1 -88.20(10)
C3 N1 C1 Ru2 -145.7(4)
Ru1 N1 C1 Ru2 88.20(10)
C6 N2 C1 N1 175.9(3)
Ru1 N2 C1 N1 -56.9(2)
Ru2 N2 C1 N1 31.6(3)
C6 N2 C1 C2 -1.6(6)
Ru1 N2 C1 C2 125.6(4)
Ru2 N2 C1 C2 -145.9(4)
C6 N2 C1 Ru1 -127.2(3)
Ru2 N2 C1 Ru1 88.53(10)
C6 N2 C1 Ru2 144.3(4)
Ru1 N2 C1 Ru2 -88.53(10)
N2 Ru1 C1 N1 118.9(3)
C10 Ru1 C1 N1 -112.7(2)
C11 Ru1 C1 N1 -154.4(2)
C12 Ru1 C1 N1 173.6(3)
C13 Ru1 C1 N1 -52.9(7)
C9 Ru1 C1 N1 -74.4(3)
Ru2 Ru1 C1 N1 59.48(18)
N1 Ru1 C1 N2 -118.9(3)
C10 Ru1 C1 N2 128.3(2)
C11 Ru1 C1 N2 86.6(2)
C12 Ru1 C1 N2 54.6(4)
C13 Ru1 C1 N2 -171.8(6)
C9 Ru1 C1 N2 166.6(2)
Ru2 Ru1 C1 N2 -59.47(17)
N2 Ru1 C1 C2 -120.4(5)
N1 Ru1 C1 C2 120.6(5)
C10 Ru1 C1 C2 7.9(4)
C11 Ru1 C1 C2 -33.8(5)
C12 Ru1 C1 C2 -65.8(5)
C13 Ru1 C1 C2 67.7(8)
C9 Ru1 C1 C2 46.2(5)
Ru2 Ru1 C1 C2 -179.9(5)
N2 Ru1 C1 Ru2 59.47(17)
N1 Ru1 C1 Ru2 -59.48(18)
C10 Ru1 C1 Ru2 -172.22(13)
C11 Ru1 C1 Ru2 146.12(15)
C12 Ru1 C1 Ru2 114.1(3)
C13 Ru1 C1 Ru2 -112.4(6)
C9 Ru1 C1 Ru2 -133.89(17)
N2 Ru2 C1 N1 -142.9(3)
C19 Ru2 C1 N1 -13.8(4)
C20 Ru2 C1 N1 -100.0(4)
C23 Ru2 C1 N1 57.4(3)
C22 Ru2 C1 N1 123.5(3)
C21 Ru2 C1 N1 -173.8(3)
Ru1 Ru2 C1 N1 -71.74(19)
N1 Ru2 C1 N2 142.9(3)
C19 Ru2 C1 N2 129.1(3)
C20 Ru2 C1 N2 42.9(5)
C23 Ru2 C1 N2 -159.7(3)
C22 Ru2 C1 N2 -93.7(3)
C21 Ru2 C1 N2 -30.9(4)
Ru1 Ru2 C1 N2 71.1(2)
N2 Ru2 C1 C2 108.7(7)
N1 Ru2 C1 C2 -108.4(7)
C19 Ru2 C1 C2 -122.2(7)
C20 Ru2 C1 C2 151.6(7)
C23 Ru2 C1 C2 -51.0(8)
C22 Ru2 C1 C2 15.0(8)
C21 Ru2 C1 C2 77.8(7)
Ru1 Ru2 C1 C2 179.9(7)
N2 Ru2 C1 Ru1 -71.1(2)
N1 Ru2 C1 Ru1 71.74(19)
C19 Ru2 C1 Ru1 57.9(3)
C20 Ru2 C1 Ru1 -28.3(4)
C23 Ru2 C1 Ru1 129.1(3)
C22 Ru2 C1 Ru1 -164.8(3)
C21 Ru2 C1 Ru1 -102.1(3)
C1 N1 C3 C4 69.2(5)
Ru2 N1 C3 C4 -57.6(6)
Ru1 N1 C3 C4 164.6(3)
C1 N1 C3 C5 -169.0(4)
Ru2 N1 C3 C5 64.2(5)
Ru1 N1 C3 C5 -73.6(4)
C1 N2 C6 C8 164.4(4)
Ru1 N2 C6 C8 68.3(5)
Ru2 N2 C6 C8 -70.8(5)
C1 N2 C6 C7 -73.3(5)
Ru1 N2 C6 C7 -169.3(4)
Ru2 N2 C6 C7 51.6(6)
N2 Ru1 C9 C13 -154.4(5)
N1 Ru1 C9 C13 132.6(2)
C10 Ru1 C9 C13 -118.6(4)
C11 Ru1 C9 C13 -80.4(3)
C12 Ru1 C9 C13 -37.4(3)
C1 Ru1 C9 C13 172.3(2)
Ru2 Ru1 C9 C13 86.7(3)
N2 Ru1 C9 C10 -35.8(7)
N1 Ru1 C9 C10 -108.7(2)
C11 Ru1 C9 C10 38.3(2)
C12 Ru1 C9 C10 81.2(3)
C13 Ru1 C9 C10 118.6(4)
C1 Ru1 C9 C10 -69.1(3)
Ru2 Ru1 C9 C10 -154.71(19)
N2 Ru1 C9 C14 82.5(8)
N1 Ru1 C9 C14 9.6(6)
C10 Ru1 C9 C14 118.3(6)
C11 Ru1 C9 C14 156.5(6)
C12 Ru1 C9 C14 -160.5(6)
C13 Ru1 C9 C14 -123.1(6)
C1 Ru1 C9 C14 49.2(6)
Ru2 Ru1 C9 C14 -36.4(6)
C13 C9 C10 C11 -3.0(4)
C14 C9 C10 C11 173.4(4)
Ru1 C9 C10 C11 -62.4(3)
C13 C9 C10 C15 -178.0(4)
C14 C9 C10 C15 -1.6(7)
Ru1 C9 C10 C15 122.6(4)
C13 C9 C10 Ru1 59.4(3)
C14 C9 C10 Ru1 -124.2(4)
N2 Ru1 C10 C11 -74.1(3)
N1 Ru1 C10 C11 -152.2(2)
C12 Ru1 C10 C11 37.2(2)
C13 Ru1 C10 C11 80.4(3)
C1 Ru1 C10 C11 -112.0(2)
C9 Ru1 C10 C11 117.0(3)
Ru2 Ru1 C10 C11 -136.9(4)
N2 Ru1 C10 C9 168.9(2)
N1 Ru1 C10 C9 90.8(3)
C11 Ru1 C10 C9 -117.0(3)
C12 Ru1 C10 C9 -79.8(3)
C13 Ru1 C10 C9 -36.6(3)
C1 Ru1 C10 C9 131.0(2)
Ru2 Ru1 C10 C9 106.1(4)
N2 Ru1 C10 C15 46.9(5)
N1 Ru1 C10 C15 -31.2(5)
C11 Ru1 C10 C15 121.0(5)
C12 Ru1 C10 C15 158.2(5)
C13 Ru1 C10 C15 -158.6(5)
C1 Ru1 C10 C15 9.0(5)
C9 Ru1 C10 C15 -122.0(6)
Ru2 Ru1 C10 C15 -15.9(8)
C9 C10 C11 C12 2.5(4)
C15 C10 C11 C12 177.5(4)
Ru1 C10 C11 C12 -61.2(3)
C9 C10 C11 C16 -176.7(4)
C15 C10 C11 C16 -1.8(7)
Ru1 C10 C11 C16 119.5(4)
C9 C10 C11 Ru1 63.7(3)
C15 C10 C11 Ru1 -121.3(4)
N2 Ru1 C11 C12 -115.0(3)
N1 Ru1 C11 C12 172.6(3)
C10 Ru1 C11 C12 118.4(4)
C13 Ru1 C11 C12 38.3(3)
C1 Ru1 C11 C12 -155.7(3)
C9 Ru1 C11 C12 80.3(3)
Ru2 Ru1 C11 C12 -83.6(3)
N2 Ru1 C11 C10 126.6(2)
N1 Ru1 C11 C10 54.1(4)
C12 Ru1 C11 C10 -118.4(4)
C13 Ru1 C11 C10 -80.1(3)
C1 Ru1 C11 C10 85.8(3)
C9 Ru1 C11 C10 -38.1(2)
Ru2 Ru1 C11 C10 158.0(2)
N2 Ru1 C11 C16 8.2(4)
N1 Ru1 C11 C16 -64.2(5)
C10 Ru1 C11 C16 -118.3(5)
C12 Ru1 C11 C16 123.2(5)
C13 Ru1 C11 C16 161.5(5)
C1 Ru1 C11 C16 -32.5(5)
C9 Ru1 C11 C16 -156.4(5)
Ru2 Ru1 C11 C16 39.6(5)
C10 C11 C12 C13 -1.1(4)
C16 C11 C12 C13 178.2(4)
Ru1 C11 C12 C13 -61.8(3)
C10 C11 C12 C17 -174.5(4)
C16 C11 C12 C17 4.7(8)
Ru1 C11 C12 C17 124.8(5)
C10 C11 C12 Ru1 60.7(3)
C16 C11 C12 Ru1 -120.1(5)
N2 Ru1 C12 C11 83.9(3)
N1 Ru1 C12 C11 -156.6(8)
C10 Ru1 C12 C11 -37.5(3)
C13 Ru1 C12 C11 -116.9(4)
C1 Ru1 C12 C11 48.1(4)
C9 Ru1 C12 C11 -80.5(3)
Ru2 Ru1 C12 C11 140.4(2)
N2 Ru1 C12 C13 -159.2(2)
N1 Ru1 C12 C13 -39.7(10)
C10 Ru1 C12 C13 79.4(3)
C11 Ru1 C12 C13 116.9(4)
C1 Ru1 C12 C13 165.0(3)
C9 Ru1 C12 C13 36.4(3)
Ru2 Ru1 C12 C13 -102.6(2)
N2 Ru1 C12 C17 -39.7(5)
N1 Ru1 C12 C17 79.8(11)
C10 Ru1 C12 C17 -161.1(5)
C11 Ru1 C12 C17 -123.6(6)
C13 Ru1 C12 C17 119.5(5)
C1 Ru1 C12 C17 -75.5(5)
C9 Ru1 C12 C17 155.9(5)
Ru2 Ru1 C12 C17 16.9(5)
C10 C9 C13 C12 2.3(4)
C14 C9 C13 C12 -173.9(4)
Ru1 C9 C13 C12 60.9(3)
C10 C9 C13 C18 177.2(4)
C14 C9 C13 C18 1.0(7)
Ru1 C9 C13 C18 -124.2(4)
C10 C9 C13 Ru1 -58.5(3)
C14 C9 C13 Ru1 125.3(4)
C11 C12 C13 C9 -0.8(5)
C17 C12 C13 C9 172.9(4)
Ru1 C12 C13 C9 -62.2(3)
C11 C12 C13 C18 -175.8(4)
C17 C12 C13 C18 -2.1(7)
Ru1 C12 C13 C18 122.8(4)
C11 C12 C13 Ru1 61.4(3)
C17 C12 C13 Ru1 -124.9(4)
N2 Ru1 C13 C9 164.7(3)
N1 Ru1 C13 C9 -69.4(3)
C10 Ru1 C13 C9 37.5(3)
C11 Ru1 C13 C9 80.9(3)
C12 Ru1 C13 C9 118.9(4)
C1 Ru1 C13 C9 -27.1(8)
Ru2 Ru1 C13 C9 -130.7(2)
N2 Ru1 C13 C12 45.8(4)
N1 Ru1 C13 C12 171.7(2)
C10 Ru1 C13 C12 -81.4(3)
C11 Ru1 C13 C12 -38.1(2)
C1 Ru1 C13 C12 -146.1(6)
C9 Ru1 C13 C12 -118.9(4)
Ru2 Ru1 C13 C12 110.4(2)
N2 Ru1 C13 C18 -72.9(7)
N1 Ru1 C13 C18 53.0(6)
C10 Ru1 C13 C18 159.9(6)
C11 Ru1 C13 C18 -156.8(6)
C12 Ru1 C13 C18 -118.7(6)
C1 Ru1 C13 C18 95.3(8)
C9 Ru1 C13 C18 122.4(7)
Ru2 Ru1 C13 C18 -8.3(6)
N2 Ru2 C19 C23 -173.4(3)
N1 Ru2 C19 C23 102.3(3)
C20 Ru2 C19 C23 -117.7(4)
C22 Ru2 C19 C23 -40.4(3)
C21 Ru2 C19 C23 -81.7(3)
C1 Ru2 C19 C23 110.9(3)
Ru1 Ru2 C19 C23 153.4(3)
N2 Ru2 C19 C20 -55.7(5)
N1 Ru2 C19 C20 -140.0(3)
C23 Ru2 C19 C20 117.7(4)
C22 Ru2 C19 C20 77.3(3)
C21 Ru2 C19 C20 36.0(3)
C1 Ru2 C19 C20 -131.5(3)
Ru1 Ru2 C19 C20 -89.0(3)
N2 Ru2 C19 C24 63.9(8)
N1 Ru2 C19 C24 -20.5(7)
C20 Ru2 C19 C24 119.6(7)
C23 Ru2 C19 C24 -122.8(7)
C22 Ru2 C19 C24 -163.1(7)
C21 Ru2 C19 C24 155.6(7)
C1 Ru2 C19 C24 -11.9(8)
Ru1 Ru2 C19 C24 30.6(6)
C23 C19 C20 C21 -1.5(5)
C24 C19 C20 C21 172.5(5)
Ru2 C19 C20 C21 -64.0(3)
C23 C19 C20 C25 -176.3(5)
C24 C19 C20 C25 -2.3(8)
Ru2 C19 C20 C25 121.2(5)
C23 C19 C20 Ru2 62.5(3)
C24 C19 C20 Ru2 -123.5(5)
N2 Ru2 C20 C21 -87.4(3)
N1 Ru2 C20 C21 -175.2(3)
C19 Ru2 C20 C21 118.6(4)
C23 Ru2 C20 C21 80.9(3)
C22 Ru2 C20 C21 36.0(3)
C1 Ru2 C20 C21 -114.2(4)
Ru1 Ru2 C20 C21 -135.5(3)
N2 Ru2 C20 C19 154.0(2)
N1 Ru2 C20 C19 66.3(4)
C23 Ru2 C20 C19 -37.6(3)
C22 Ru2 C20 C19 -82.5(3)
C21 Ru2 C20 C19 -118.6(4)
C1 Ru2 C20 C19 127.2(4)
Ru1 Ru2 C20 C19 105.9(3)
N2 Ru2 C20 C25 33.5(7)
N1 Ru2 C20 C25 -54.3(7)
C19 Ru2 C20 C25 -120.6(7)
C23 Ru2 C20 C25 -158.2(7)
C22 Ru2 C20 C25 156.9(7)
C21 Ru2 C20 C25 120.9(8)
C1 Ru2 C20 C25 6.7(9)
Ru1 Ru2 C20 C25 -14.6(6)
C19 C20 C21 C22 2.7(5)
C25 C20 C21 C22 177.7(5)
Ru2 C20 C21 C22 -58.8(3)
C19 C20 C21 C26 -172.5(5)
C25 C20 C21 C26 2.5(8)
Ru2 C20 C21 C26 126.1(5)
C19 C20 C21 Ru2 61.5(3)
C25 C20 C21 Ru2 -123.6(5)
N2 Ru2 C21 C20 113.0(3)
N1 Ru2 C21 C20 58(3)
C19 Ru2 C21 C20 -37.8(3)
C23 Ru2 C21 C20 -80.7(3)
C22 Ru2 C21 C20 -119.8(5)
C1 Ru2 C21 C20 131.3(3)
Ru1 Ru2 C21 C20 61.3(4)
N2 Ru2 C21 C22 -127.2(3)
N1 Ru2 C21 C22 177(100)
C19 Ru2 C21 C22 82.0(3)
C20 Ru2 C21 C22 119.8(5)
C23 Ru2 C21 C22 39.0(3)
C1 Ru2 C21 C22 -109.0(3)
Ru1 Ru2 C21 C22 -178.9(2)
N2 Ru2 C21 C26 -5.9(8)
N1 Ru2 C21 C26 -61(3)
C19 Ru2 C21 C26 -156.7(8)
C20 Ru2 C21 C26 -118.9(8)
C23 Ru2 C21 C26 160.4(8)
C22 Ru2 C21 C26 121.3(8)
C1 Ru2 C21 C26 12.4(9)
Ru1 Ru2 C21 C26 -57.6(8)
C20 C21 C22 C23 -2.8(5)
C26 C21 C22 C23 172.3(5)
Ru2 C21 C22 C23 -61.4(3)
C20 C21 C22 C27 178.2(5)
C26 C21 C22 C27 -6.7(8)
Ru2 C21 C22 C27 119.6(5)
C20 C21 C22 Ru2 58.5(3)
C26 C21 C22 Ru2 -126.4(5)
N2 Ru2 C22 C21 75.2(3)
N1 Ru2 C22 C21 -179.7(3)
C19 Ru2 C22 C21 -79.1(3)
C20 Ru2 C22 C21 -35.8(3)
C23 Ru2 C22 C21 -117.8(4)
C1 Ru2 C22 C21 122.9(3)
Ru1 Ru2 C22 C21 3.8(8)
N2 Ru2 C22 C23 -166.9(2)
N1 Ru2 C22 C23 -61.9(4)
C19 Ru2 C22 C23 38.8(3)
C20 Ru2 C22 C23 82.0(3)
C21 Ru2 C22 C23 117.8(4)
C1 Ru2 C22 C23 -119.2(3)
Ru1 Ru2 C22 C23 121.7(6)
N2 Ru2 C22 C27 -47.5(7)
N1 Ru2 C22 C27 57.6(8)
C19 Ru2 C22 C27 158.3(7)
C20 Ru2 C22 C27 -158.5(7)
C23 Ru2 C22 C27 119.5(8)
C21 Ru2 C22 C27 -122.7(8)
C1 Ru2 C22 C27 0.3(8)
Ru1 Ru2 C22 C27 -118.8(7)
C20 C19 C23 C22 -0.2(5)
C24 C19 C23 C22 -174.1(5)
Ru2 C19 C23 C22 62.0(3)
C20 C19 C23 C28 174.8(5)
C24 C19 C23 C28 0.9(8)
Ru2 C19 C23 C28 -123.0(5)
C20 C19 C23 Ru2 -62.3(3)
C24 C19 C23 Ru2 123.9(5)
C21 C22 C23 C19 1.9(5)
C27 C22 C23 C19 -179.1(4)
Ru2 C22 C23 C19 -61.8(3)
C21 C22 C23 C28 -173.3(5)
C27 C22 C23 C28 5.7(7)
Ru2 C22 C23 C28 123.0(5)
C21 C22 C23 Ru2 63.7(3)
C27 C22 C23 Ru2 -117.3(5)
N2 Ru2 C23 C19 166.2(6)
N1 Ru2 C23 C19 -98.7(3)
C20 Ru2 C23 C19 37.7(3)
C22 Ru2 C23 C19 114.7(4)
C21 Ru2 C23 C19 78.6(3)
C1 Ru2 C23 C19 -130.8(3)
Ru1 Ru2 C23 C19 -46.2(4)
N2 Ru2 C23 C22 51.5(8)
N1 Ru2 C23 C22 146.6(3)
C19 Ru2 C23 C22 -114.7(4)
C20 Ru2 C23 C22 -77.0(3)
C21 Ru2 C23 C22 -36.1(3)
C1 Ru2 C23 C22 114.5(3)
Ru1 Ru2 C23 C22 -160.9(2)
N2 Ru2 C23 C28 -69.8(11)
N1 Ru2 C23 C28 25.3(7)
C19 Ru2 C23 C28 124.0(8)
C20 Ru2 C23 C28 161.7(7)
C22 Ru2 C23 C28 -121.3(7)
C21 Ru2 C23 C28 -157.4(7)
C1 Ru2 C23 C28 -6.8(8)
Ru1 Ru2 C23 C28 77.8(7)
